data_2215966
loop_
_publ_author_name
'Zhao, Yun-Feng'

_publ_section_title
;
 2,4-Dichloro-5-fluorobenzoic acid
;
_journal_coeditor_code HB2604
_journal_issue 11
_journal_name_full 'Acta Crystallographica Section E'
_journal_page_first o4449
_journal_page_last o4449
_journal_paper_doi 10.1107/S1600536807052130
_journal_volume 63
_journal_year 2007
_chemical_formula_iupac 'C7 H3 Cl2 F O2'
_chemical_formula_moiety 'C7 H3 Cl2 F O2'
_chemical_formula_sum 'C7 H3 Cl2 F O2'
_chemical_formula_weight 208.99
_chemical_name_systematic
;
2,4-Dichloro-5-fluorobenzoic acid
;
_space_group_IT_number 14
_symmetry_cell_setting monoclinic
_symmetry_space_group_name_Hall '-P 2yn'
_symmetry_space_group_name_H-M 'P 1 21/n 1'
_atom_sites_solution_hydrogens geom
_atom_sites_solution_primary direct
_atom_sites_solution_secondary difmap
_audit_creation_method SHELXL-97
_cell_angle_alpha 90.00
_cell_angle_beta 95.515(5)
_cell_angle_gamma 90.00
_cell_formula_units_Z 4
_cell_length_a 5.0438(19)
_cell_length_b 10.632(4)
_cell_length_c 15.550(6)
_cell_measurement_reflns_used 1959
_cell_measurement_temperature 295(2)
_cell_measurement_theta_max 26.73
_cell_measurement_theta_min 2.32
_cell_volume 830.0(5)
_computing_cell_refinement 'SAINT (Bruker, 2002)'
_computing_data_collection 'SMART (Bruker, 2002)'
_computing_data_reduction 'SAINT (Bruker, 2002)'
_computing_molecular_graphics 'ORTEP-3 for Windows (Farrugia, 1997)'
_computing_publication_material 'SHELXL97 (Sheldrick, 1997)'
_computing_structure_refinement 'SHELXL97 (Sheldrick, 1997)'
_computing_structure_solution 'SHELXS97 (Sheldrick, 1997)'
_diffrn_ambient_temperature 295(2)
_diffrn_measured_fraction_theta_full 1.000
_diffrn_measured_fraction_theta_max 1.000
_diffrn_measurement_device_type 'Bruker SMART APEX CCD'
_diffrn_measurement_method '\f and \w'
_diffrn_radiation_monochromator graphite
_diffrn_radiation_source 'fine-focus sealed tube'
_diffrn_radiation_type MoK\a
_diffrn_radiation_wavelength 0.71073
_diffrn_reflns_av_R_equivalents 0.0558
_diffrn_reflns_av_sigmaI/netI 0.0582
_diffrn_reflns_limit_h_max 6
_diffrn_reflns_limit_h_min -6
_diffrn_reflns_limit_k_max 12
_diffrn_reflns_limit_k_min -12
_diffrn_reflns_limit_l_max 18
_diffrn_reflns_limit_l_min -18
_diffrn_reflns_number 5973
_diffrn_reflns_theta_full 25.50
_diffrn_reflns_theta_max 25.50
_diffrn_reflns_theta_min 2.32
_diffrn_standards_decay_% 0
_diffrn_standards_interval_count 0
_diffrn_standards_interval_time 0
_diffrn_standards_number 0
_exptl_absorpt_coefficient_mu 0.749
_exptl_absorpt_correction_T_max 0.956
_exptl_absorpt_correction_T_min 0.779
_exptl_absorpt_correction_type multi-scan
_exptl_absorpt_process_details '(SADABS; Bruker, 2002)'
_exptl_crystal_colour colorless
_exptl_crystal_density_diffrn 1.672
_exptl_crystal_density_method 'not measured'
_exptl_crystal_description plate
_exptl_crystal_F_000 416
_exptl_crystal_size_max 0.35
_exptl_crystal_size_mid 0.12
_exptl_crystal_size_min 0.06
_refine_diff_density_max 0.607
_refine_diff_density_min -0.373
_refine_ls_extinction_coef 0.151(12)
_refine_ls_extinction_expression Fc^*^=kFc[1+0.001xFc^2^\l^3^/sin(2\q)]^-1/4^
_refine_ls_extinction_method 'SHELXL97 (Sheldrick, 1997)'
_refine_ls_goodness_of_fit_ref 1.057
_refine_ls_hydrogen_treatment constr
_refine_ls_matrix_type full
_refine_ls_number_parameters 110
_refine_ls_number_reflns 1540
_refine_ls_number_restraints 0
_refine_ls_restrained_S_all 1.057
_refine_ls_R_factor_all 0.0608
_refine_ls_R_factor_gt 0.0516
_refine_ls_shift/su_max 0.000
_refine_ls_shift/su_mean 0.000
_refine_ls_structure_factor_coef Fsqd
_refine_ls_weighting_details 'calc w=1/[\s^2^(Fo^2^)+(0.0612P)^2^+0.7105P] where P=(Fo^2^+2Fc^2^)/3'
_refine_ls_weighting_scheme calc
_refine_ls_wR_factor_gt 0.1337
_refine_ls_wR_factor_ref 0.1416
_reflns_number_gt 1293
_reflns_number_total 1540
_reflns_threshold_expression I>2\s(I)
_cod_data_source_file hb2604.cif
_cod_data_source_block I
_cod_original_sg_symbol_H-M 'P 21/n'
_cod_database_code 2215966
_cod_database_fobs_code 2215966

loop_
_symmetry_equiv_pos_as_xyz
'x, y, z'
'-x+1/2, y+1/2, -z+1/2'
'-x, -y, -z'
'x-1/2, -y-1/2, z-1/2'

loop_
_atom_site_type_symbol
_atom_site_label
_atom_site_fract_x
_atom_site_fract_y
_atom_site_fract_z
_atom_site_U_iso_or_equiv
_atom_site_adp_type
_atom_site_calc_flag
_atom_site_refinement_flags
_atom_site_occupancy
C C1 0.5167(5) 0.9568(3) 0.36752(18) 0.0333(7) Uani d . 1
C C2 0.5453(5) 0.9186(3) 0.27613(17) 0.0304(6) Uani d . 1
C C3 0.3990(6) 0.8225(3) 0.23460(18) 0.0339(7) Uani d . 1
C C4 0.4315(7) 0.7892(3) 0.1506(2) 0.0443(8) Uani d . 1
H H9 0.3323 0.7236 0.1242 0.053 Uiso calc R 1
C C5 0.6115(7) 0.8534(3) 0.1059(2) 0.0481(9) Uani d . 1
C C6 0.7558(7) 0.9497(3) 0.1461(2) 0.0468(8) Uani d . 1
C C7 0.7278(6) 0.9821(3) 0.2299(2) 0.0389(7) Uani d . 1
H H7 0.8306 1.0466 0.2561 0.047 Uiso calc R 1
O O1 0.2963(4) 0.9777(2) 0.39280(13) 0.0423(6) Uani d . 1
O O2 0.7417(5) 0.9684(3) 0.41719(17) 0.0760(10) Uani d . 1
H H1 0.7099 0.9894 0.4659 0.114 Uiso calc R 1
F F1 0.9320(5) 1.0123(2) 0.10281(14) 0.0758(8) Uani d . 1
Cl Cl1 0.17719(18) 0.73365(8) 0.28805(5) 0.0506(4) Uani d . 1
Cl Cl2 0.6602(3) 0.81275(13) 0.00154(6) 0.0861(5) Uani d . 1

loop_
_atom_site_aniso_label
_atom_site_aniso_U_11
_atom_site_aniso_U_22
_atom_site_aniso_U_33
_atom_site_aniso_U_12
_atom_site_aniso_U_13
_atom_site_aniso_U_23
C1 0.0266(14) 0.0421(16) 0.0310(15) -0.0001(12) 0.0018(11) -0.0062(12)
C2 0.0286(14) 0.0331(15) 0.0294(14) 0.0048(11) 0.0024(11) -0.0023(11)
C3 0.0369(15) 0.0327(15) 0.0320(15) 0.0015(12) 0.0035(12) 0.0039(12)
C4 0.058(2) 0.0380(17) 0.0367(17) -0.0063(15) 0.0041(14) -0.0066(13)
C5 0.066(2) 0.0504(19) 0.0286(16) 0.0005(17) 0.0110(15) -0.0039(14)
C6 0.0483(19) 0.053(2) 0.0417(18) -0.0052(15) 0.0167(15) 0.0051(15)
C7 0.0362(16) 0.0397(16) 0.0417(17) -0.0039(13) 0.0085(13) -0.0061(13)
O1 0.0242(11) 0.0667(15) 0.0365(11) 0.0027(9) 0.0053(8) -0.0130(10)
O2 0.0477(16) 0.129(3) 0.0509(16) 0.0006(16) 0.0015(12) -0.0256(16)
F1 0.0881(17) 0.0890(17) 0.0564(14) -0.0316(14) 0.0390(12) -0.0013(12)
Cl1 0.0604(6) 0.0461(5) 0.0470(5) -0.0165(4) 0.0143(4) 0.0011(3)
Cl2 0.1285(11) 0.0979(9) 0.0369(6) -0.0234(7) 0.0330(6) -0.0179(5)

loop_
_atom_type_symbol
_atom_type_description
_atom_type_scat_dispersion_real
_atom_type_scat_dispersion_imag
_atom_type_scat_source
C C 0.0033 0.0016 'International Tables Vol C Tables 4.2.6.8 and 6.1.1.4'
H H 0.0000 0.0000 'International Tables Vol C Tables 4.2.6.8 and 6.1.1.4'
O O 0.0106 0.0060 'International Tables Vol C Tables 4.2.6.8 and 6.1.1.4'
F F 0.0171 0.0103 'International Tables Vol C Tables 4.2.6.8 and 6.1.1.4'
Cl Cl 0.1484 0.1585 'International Tables Vol C Tables 4.2.6.8 and 6.1.1.4'

loop_
_geom_angle_atom_site_label_1
_geom_angle_atom_site_label_2
_geom_angle_atom_site_label_3
_geom_angle
O1 C1 O2 123.3(3)
O1 C1 C2 121.5(2)
O2 C1 C2 115.2(2)
C3 C2 C7 117.8(3)
C3 C2 C1 123.2(3)
C7 C2 C1 119.1(2)
C4 C3 C2 121.7(3)
C4 C3 Cl1 117.0(2)
C2 C3 Cl1 121.2(2)
C5 C4 C3 119.6(3)
C5 C4 H9 120.2
C3 C4 H9 120.2
C6 C5 C4 119.2(3)
C6 C5 Cl2 120.0(3)
C4 C5 Cl2 120.8(3)
F1 C6 C7 119.1(3)
F1 C6 C5 119.3(3)
C7 C6 C5 121.6(3)
C6 C7 C2 120.1(3)
C6 C7 H7 119.9
C2 C7 H7 119.9
C1 O2 H1 109.5

loop_
_geom_bond_atom_site_label_1
_geom_bond_atom_site_label_2
_geom_bond_distance
C1 O1 1.234(3)
C1 O2 1.316(4)
C1 C2 1.498(4)
C2 C3 1.383(4)
C2 C7 1.395(4)
C3 C4 1.378(4)
C3 Cl1 1.736(3)
C4 C5 1.377(5)
C4 H9 0.9300
C5 C6 1.371(5)
C5 Cl2 1.720(3)
C6 F1 1.342(4)
C6 C7 1.368(4)
C7 H7 0.9300
O2 H1 0.8200

loop_
_geom_hbond_atom_site_label_D
_geom_hbond_atom_site_label_H
_geom_hbond_atom_site_label_A
_geom_hbond_site_symmetry_A
_geom_hbond_distance_DH
_geom_hbond_distance_HA
_geom_hbond_distance_DA
_geom_hbond_angle_DHA
O2 H1 O1 3_676 0.82 2.23 3.034(3) 167

loop_
_geom_torsion_atom_site_label_1
_geom_torsion_atom_site_label_2
_geom_torsion_atom_site_label_3
_geom_torsion_atom_site_label_4
_geom_torsion
O1 C1 C2 C3 -49.8(4)
O2 C1 C2 C3 131.5(3)
O1 C1 C2 C7 130.3(3)
O2 C1 C2 C7 -48.5(4)
C7 C2 C3 C4 0.4(4)
C1 C2 C3 C4 -179.6(3)
C7 C2 C3 Cl1 177.3(2)
C1 C2 C3 Cl1 -2.7(4)
C2 C3 C4 C5 -0.8(5)
Cl1 C3 C4 C5 -177.8(3)
C3 C4 C5 C6 0.1(5)
C3 C4 C5 Cl2 179.1(3)
C4 C5 C6 F1 179.8(3)
Cl2 C5 C6 F1 0.8(5)
C4 C5 C6 C7 1.0(5)
Cl2 C5 C6 C7 -178.0(3)
F1 C6 C7 C2 179.8(3)
C5 C6 C7 C2 -1.3(5)
C3 C2 C7 C6 0.6(4)
C1 C2 C7 C6 -179.4(3)

loop_
_cod_related_entry_id
_cod_related_entry_database
_cod_related_entry_code
1 ChemSpider 599623
